data_4325161
loop_
_publ_author_name
'Motoshi Tamura'
'Kiyoshi Tsuge'
'Asako Igashira-Kamiyama'
'Takumi Konno'

_publ_section_title
;
 Bis(bipyridine)ruthenium(II) Complexes with an Aliphatic Sulfinato Donor:
 Synthesis, Characterization, and Properties
;
_journal_name_full 'Inorganic Chemistry'
_journal_page_first 4764
_journal_page_last 4771
_journal_paper_doi 10.1021/ic102319p
_journal_volume 50
_journal_year 2011
_chemical_absolute_configuration rm
_chemical_formula_sum 'C108 H139.52 F12 N20 Na O25.76 P2 Ru4 S4'
_chemical_formula_weight 2975.36
_chemical_name_systematic
; 
 ? 
;
_space_group_IT_number 97
_symmetry_cell_setting tetragonal
_symmetry_space_group_name_Hall 'I 4 2'
_symmetry_space_group_name_H-M 'I 4 2 2'
_atom_sites_solution_hydrogens geom
_atom_sites_solution_primary direct
_atom_sites_solution_secondary difmap
_audit_creation_method SHELXL-97
_cell_angle_alpha 90.00
_cell_angle_beta 90.00
_cell_angle_gamma 90.00
_cell_formula_units_Z 4
_cell_length_a 17.0154(18)
_cell_length_b 17.0154(18)
_cell_length_c 45.500(5)
_cell_measurement_reflns_used 60207
_cell_measurement_temperature 200(2)
_cell_measurement_theta_max 27.5
_cell_measurement_theta_min 3.0
_cell_volume 13173(2)
_computing_cell_refinement PROCESS-AUTO
_computing_data_collection PROCESS-AUTO
_computing_data_reduction CrystalStructure
_computing_structure_refinement 'SHELXL-97 (Sheldrick, 1997)'
_computing_structure_solution 'SHELXS-97 (Sheldrick, 1990)'
_diffrn_ambient_temperature 200(2)
_diffrn_detector_area_resol_mean 10.00
_diffrn_measured_fraction_theta_full 0.997
_diffrn_measured_fraction_theta_max 0.997
_diffrn_measurement_device_type 'Rigaku RAXIS-RAPID'
_diffrn_measurement_method \w
_diffrn_radiation_monochromator graphite
_diffrn_radiation_source 'fine-focus sealed tube'
_diffrn_radiation_type MoK\a
_diffrn_radiation_wavelength 0.71075
_diffrn_reflns_av_R_equivalents 0.0354
_diffrn_reflns_av_sigmaI/netI 0.0190
_diffrn_reflns_limit_h_max 21
_diffrn_reflns_limit_h_min -22
_diffrn_reflns_limit_k_max 22
_diffrn_reflns_limit_k_min -22
_diffrn_reflns_limit_l_max 58
_diffrn_reflns_limit_l_min -58
_diffrn_reflns_number 65948
_diffrn_reflns_theta_full 27.47
_diffrn_reflns_theta_max 27.47
_diffrn_reflns_theta_min 2.99
_exptl_absorpt_coefficient_mu 0.632
_exptl_absorpt_correction_T_max 0.9512
_exptl_absorpt_correction_T_min 0.8331
_exptl_absorpt_correction_type multi-scan
_exptl_crystal_colour red
_exptl_crystal_density_diffrn 1.500
_exptl_crystal_description plate
_exptl_crystal_F_000 6090
_exptl_crystal_size_max 0.30
_exptl_crystal_size_mid 0.20
_exptl_crystal_size_min 0.08
_refine_diff_density_max 3.659
_refine_diff_density_min -1.055
_refine_diff_density_rms 0.190
_refine_ls_abs_structure_details 'Flack H D (1983), Acta Cryst. A39, 876-881'
_refine_ls_abs_structure_Flack 0.07(5)
_refine_ls_extinction_method none
_refine_ls_goodness_of_fit_ref 1.759
_refine_ls_hydrogen_treatment constr
_refine_ls_matrix_type full
_refine_ls_number_parameters 397
_refine_ls_number_reflns 7557
_refine_ls_number_restraints 6
_refine_ls_restrained_S_all 1.769
_refine_ls_R_factor_all 0.0575
_refine_ls_R_factor_gt 0.0562
_refine_ls_shift/su_max 0.000
_refine_ls_shift/su_mean 0.000
_refine_ls_structure_factor_coef Fsqd
_refine_ls_weighting_details 'calc w=1/[\s^2^(Fo^2^)+(0.1000P)^2^+0.0000P] where P=(Fo^2^+2Fc^2^)/3'
_refine_ls_weighting_scheme calc
_refine_ls_wR_factor_gt 0.1952
_refine_ls_wR_factor_ref 0.1962
_reflns_number_gt 7295
_reflns_number_total 7557
_reflns_threshold_expression >2sigma(I)
_cod_data_source_file ic102319p_si_002_3.cif
_cod_data_source_block 2b
_cod_depositor_comments
;

2024-02-02
Z value and formula fixed to values more according to usual
chemical conventions.                 miguel
;
_cod_original_formula_weight 743.84
_cod_original_formula_units_Z 16
_cod_original_formula_sum 'C27 H34.88 F3 N5 Na0.25 O6.44 P0.50 Ru S'
_cod_database_code 4325161

loop_
_symmetry_equiv_pos_as_xyz
'x, y, z'
'-x, -y, z'
'x, -y, -z'
'-x, y, -z'
'-y, -x, -z'
'y, x, -z'
'y, -x, z'
'-y, x, z'
'x+1/2, y+1/2, z+1/2'
'-x+1/2, -y+1/2, z+1/2'
'x+1/2, -y+1/2, -z+1/2'
'-x+1/2, y+1/2, -z+1/2'
'-y+1/2, -x+1/2, -z+1/2'
'y+1/2, x+1/2, -z+1/2'
'y+1/2, -x+1/2, z+1/2'
'-y+1/2, x+1/2, z+1/2'

loop_
_atom_site_label
_atom_site_type_symbol
_atom_site_fract_x
_atom_site_fract_y
_atom_site_fract_z
_atom_site_U_iso_or_equiv
_atom_site_adp_type
_atom_site_occupancy
_atom_site_symmetry_multiplicity
_atom_site_calc_flag
_atom_site_refinement_flags
_atom_site_disorder_assembly
_atom_site_disorder_group
Ru1 Ru 0.27847(2) 0.21570(2) 0.120640(8) 0.02466(15) Uani 1 1 d . . .
S1 S 0.35578(6) 0.11932(6) 0.10211(2) 0.0268(2) Uani 1 1 d . . .
O1 O 0.4055(2) 0.1438(2) 0.07699(9) 0.0376(8) Uani 1 1 d . . .
O2 O 0.4015(2) 0.0786(2) 0.12516(8) 0.0359(8) Uani 1 1 d . . .
O3 O 0.17710(19) 0.16600(19) 0.10220(7) 0.0301(7) Uani 1 1 d . . .
O4 O 0.0964(2) 0.1003(2) 0.07300(9) 0.0393(8) Uani 1 1 d . A .
N1 N 0.1976(3) 0.0199(3) 0.04504(9) 0.0337(9) Uani 1 1 d . . .
H1 H 0.1833 -0.0239 0.0552 0.051 Uiso 1 1 calc R . .
H2 H 0.2336 0.0067 0.0311 0.051 Uiso 1 1 calc R . .
H3 H 0.1545 0.0412 0.0363 0.051 Uiso 1 1 calc R . .
C1 C 0.2945(3) 0.0387(3) 0.08607(10) 0.0289(9) Uani 1 1 d . . .
C2 C 0.2330(3) 0.0786(3) 0.06575(10) 0.0269(9) Uani 1 1 d . . .
H4 H 0.2604 0.1197 0.0539 0.032 Uiso 1 1 calc R . .
C3 C 0.1635(3) 0.1178(3) 0.08197(11) 0.0279(9) Uani 1 1 d . . .
C4 C 0.3519(3) -0.0127(3) 0.06876(12) 0.0386(11) Uani 1 1 d . . .
H5 H 0.4048 -0.0070 0.0770 0.058 Uiso 1 1 calc R . .
H6 H 0.3522 0.0037 0.0481 0.058 Uiso 1 1 calc R . .
H7 H 0.3355 -0.0678 0.0701 0.058 Uiso 1 1 calc R . .
C5 C 0.2571(3) -0.0078(3) 0.11090(11) 0.0323(10) Uani 1 1 d . . .
H8 H 0.2395 -0.0589 0.1035 0.048 Uiso 1 1 calc R . .
H9 H 0.2120 0.0213 0.1187 0.048 Uiso 1 1 calc R . .
H10 H 0.2958 -0.0158 0.1266 0.048 Uiso 1 1 calc R . .
N2 N 0.3744(3) 0.2578(3) 0.14183(11) 0.0375(10) Uani 1 1 d . . .
C6 C 0.4236(3) 0.3132(4) 0.13182(17) 0.0512(15) Uani 1 1 d . . .
H11 H 0.4109 0.3366 0.1135 0.061 Uiso 1 1 calc R . .
C7 C 0.4915(5) 0.3399(5) 0.1456(2) 0.076(2) Uani 1 1 d . . .
H12 H 0.5245 0.3797 0.1377 0.091 Uiso 1 1 calc R . .
C8 C 0.5067(6) 0.3011(7) 0.1732(3) 0.103(4) Uani 1 1 d . . .
H13 H 0.5521 0.3152 0.1842 0.124 Uiso 1 1 calc R . .
C9 C 0.4586(4) 0.2460(5) 0.18369(19) 0.069(2) Uani 1 1 d . . .
H14 H 0.4698 0.2217 0.2020 0.083 Uiso 1 1 calc R . .
C10 C 0.3921(4) 0.2236(4) 0.16788(13) 0.0464(14) Uani 1 1 d . . .
C11 C 0.3353(4) 0.1672(4) 0.17758(11) 0.0472(14) Uani 1 1 d . . .
C12 C 0.3375(5) 0.1250(5) 0.20472(15) 0.066(2) Uani 1 1 d . . .
H15 H 0.3804 0.1325 0.2178 0.079 Uiso 1 1 calc R . .
C13 C 0.2795(6) 0.0744(6) 0.21203(18) 0.080(3) Uani 1 1 d . . .
H16 H 0.2828 0.0437 0.2294 0.096 Uiso 1 1 calc R . .
C14 C 0.2159(6) 0.0683(5) 0.19372(17) 0.070(2) Uani 1 1 d . . .
H17 H 0.1728 0.0358 0.1990 0.084 Uiso 1 1 calc R . .
C15 C 0.2143(4) 0.1085(3) 0.16809(14) 0.0486(14) Uani 1 1 d . . .
H18 H 0.1697 0.1032 0.1556 0.058 Uiso 1 1 calc R . .
N3 N 0.2738(3) 0.1561(3) 0.15954(9) 0.0355(9) Uani 1 1 d . . .
N4 N 0.2799(3) 0.2980(2) 0.08606(9) 0.0317(8) Uani 1 1 d . . .
C16 C 0.3236(5) 0.2932(4) 0.06186(15) 0.063(2) Uani 1 1 d . . .
H19 H 0.3557 0.2482 0.0590 0.075 Uiso 1 1 calc R . .
C17 C 0.3237(6) 0.3522(5) 0.04055(14) 0.079(3) Uani 1 1 d . . .
H20 H 0.3551 0.3470 0.0234 0.094 Uiso 1 1 calc R . .
C18 C 0.2786(7) 0.4170(5) 0.04447(16) 0.079(3) Uani 1 1 d . . .
H21 H 0.2791 0.4582 0.0304 0.095 Uiso 1 1 calc R . .
C19 C 0.2311(4) 0.4225(4) 0.06970(13) 0.0490(14) Uani 1 1 d . . .
H22 H 0.1973 0.4663 0.0725 0.059 Uiso 1 1 calc R . .
C20 C 0.2345(3) 0.3626(3) 0.09052(12) 0.0370(11) Uani 1 1 d . . .
C21 C 0.1930(3) 0.3668(3) 0.11787(11) 0.0327(10) Uani 1 1 d . . .
C22 C 0.1426(3) 0.4296(3) 0.12567(14) 0.0395(12) Uani 1 1 d . . .
H23 H 0.1341 0.4719 0.1124 0.047 Uiso 1 1 calc R . .
C23 C 0.1055(3) 0.4288(3) 0.15293(15) 0.0450(13) Uani 1 1 d . . .
H24 H 0.0722 0.4709 0.1586 0.054 Uiso 1 1 calc R . .
C24 C 0.1174(3) 0.3667(3) 0.17151(12) 0.0440(13) Uani 1 1 d . . .
H25 H 0.0909 0.3640 0.1899 0.053 Uiso 1 1 calc R . .
C25 C 0.1691(3) 0.3077(3) 0.16304(11) 0.0394(12) Uani 1 1 d . . .
H26 H 0.1792 0.2661 0.1765 0.047 Uiso 1 1 calc R . .
N5 N 0.2051(2) 0.3064(2) 0.13709(9) 0.0290(7) Uani 1 1 d . . .
Na1 Na 0.0000 0.0000 0.07724(10) 0.0337(8) Uani 1 4 d S . .
P1 P 0.5000 0.0000 0.2500 0.0588(8) Uani 1 4 d S . .
F1 F 0.4078(3) 0.0014(4) 0.25076(14) 0.0915(14) Uani 1 1 d . . .
F2 F 0.5000 0.0000 0.21589(15) 0.093(2) Uani 1 2 d S . .
P2 P 0.0000 0.0000 0.15849(14) 0.0868(14) Uani 1 4 d SD . .
F3 F -0.0234(17) -0.0573(13) 0.1326(3) 0.191(10) Uiso 0.50 1 d PD A -1
F4 F 0.019(2) 0.0481(13) 0.1873(3) 0.188(10) Uiso 0.50 1 d PD A -2
F5 F 0.0292(7) 0.0863(5) 0.1588(3) 0.100(3) Uiso 0.50 1 d PD A -3
C26 C 0.0902(3) 0.2838(3) 0.00614(9) 0.0297(9) Uiso 1 1 d D B .
C27 C 0.1428(6) 0.2154(5) 0.0078(3) 0.105(4) Uiso 1 1 d D . .
O5 O 0.2252(7) 0.2095(10) 0.0108(3) 0.074(4) Uiso 0.35 1 d PD B -1
O6 O 0.1325(6) 0.1325(6) 0.0000 0.054(5) Uiso 0.30 2 d SPD B 2
O7 O 0.0000 0.0000 0.0242(3) 0.042(3) Uiso 0.50 4 d SP A 2
O8 O 0.0000 0.0000 0.2538(6) 0.082(7) Uiso 0.50 4 d SP . .
O9 O 0.132(3) 0.170(2) 0.2567(9) 0.139(13) Uiso 0.25 1 d P . .
O10 O 0.0000 0.0000 0.4414(6) 0.079(6) Uiso 0.50 4 d SP C 2
O11 O 0.0000 0.0000 0.5000 0.023(3) Uiso 0.50 8 d SP D 2
O12 O 0.0000 0.0000 0.4657(6) 0.092(7) Uiso 0.50 4 d SP E 1
O13 O 0.4304(4) 0.1478(4) 0.01548(13) 0.0778(15) Uiso 1 1 d . . .
O14 O 0.0000 0.0000 0.4056(7) 0.106(9) Uiso 0.50 4 d SP F 1

loop_
_atom_site_aniso_label
_atom_site_aniso_U_11
_atom_site_aniso_U_22
_atom_site_aniso_U_33
_atom_site_aniso_U_23
_atom_site_aniso_U_13
_atom_site_aniso_U_12
Ru1 0.0213(2) 0.01985(19) 0.0328(2) -0.00129(13) -0.00399(14) 0.00078(10)
S1 0.0179(5) 0.0227(5) 0.0396(5) -0.0039(4) -0.0028(4) 0.0002(4)
O1 0.0277(18) 0.038(2) 0.0475(19) -0.0014(16) 0.0108(15) -0.0057(15)
O2 0.0254(16) 0.0326(18) 0.0498(18) -0.0038(15) -0.0099(14) 0.0036(13)
O3 0.0233(15) 0.0226(15) 0.0445(16) -0.0068(13) -0.0024(13) 0.0016(12)
O4 0.0184(16) 0.0289(18) 0.071(2) -0.0063(16) -0.0164(16) -0.0009(13)
N1 0.029(2) 0.039(2) 0.0329(18) -0.0045(16) 0.0015(16) -0.0017(16)
C1 0.025(2) 0.0179(19) 0.044(2) -0.0020(17) -0.0072(18) -0.0003(16)
C2 0.020(2) 0.026(2) 0.035(2) -0.0016(17) -0.0075(17) -0.0030(16)
C3 0.0160(19) 0.021(2) 0.047(2) 0.0051(18) -0.0116(18) 0.0002(15)
C4 0.036(3) 0.030(2) 0.050(3) -0.008(2) -0.003(2) 0.008(2)
C5 0.026(2) 0.022(2) 0.050(3) 0.000(2) -0.0079(19) -0.0048(16)
N2 0.027(2) 0.030(2) 0.055(2) -0.0132(18) -0.0081(19) 0.0079(16)
C6 0.030(3) 0.039(3) 0.085(4) -0.013(3) -0.007(3) -0.004(2)
C7 0.037(3) 0.056(4) 0.135(7) -0.031(5) -0.001(4) -0.008(3)
C8 0.052(5) 0.105(8) 0.152(9) -0.073(7) -0.054(6) 0.012(5)
C9 0.039(3) 0.094(6) 0.074(5) -0.035(4) -0.021(3) 0.015(4)
C10 0.043(3) 0.048(3) 0.048(3) -0.019(3) -0.019(2) 0.015(3)
C11 0.044(3) 0.059(4) 0.039(2) -0.004(3) -0.013(2) 0.020(3)
C12 0.069(5) 0.082(5) 0.047(3) 0.004(3) -0.020(3) 0.014(4)
C13 0.098(7) 0.081(6) 0.061(4) 0.020(4) -0.017(4) 0.016(5)
C14 0.088(6) 0.061(4) 0.060(4) 0.021(3) 0.006(4) -0.004(4)
C15 0.056(4) 0.032(3) 0.058(3) 0.008(2) 0.014(3) -0.001(3)
N3 0.040(2) 0.030(2) 0.036(2) 0.0011(17) -0.0080(18) 0.0078(18)
N4 0.034(2) 0.0233(18) 0.037(2) 0.0001(15) 0.0000(16) 0.0021(16)
C16 0.077(5) 0.051(4) 0.061(4) 0.029(3) 0.033(4) 0.022(3)
C17 0.128(8) 0.066(5) 0.042(3) 0.024(3) 0.027(4) 0.016(5)
C18 0.136(8) 0.055(4) 0.046(3) 0.021(3) 0.014(4) 0.022(5)
C19 0.061(4) 0.037(3) 0.050(3) 0.009(2) -0.002(3) 0.008(3)
C20 0.042(3) 0.022(2) 0.047(3) 0.003(2) -0.012(2) -0.004(2)
C21 0.029(2) 0.019(2) 0.049(3) -0.0042(19) -0.012(2) 0.0030(16)
C22 0.036(3) 0.021(2) 0.062(3) -0.004(2) -0.015(2) 0.0041(19)
C23 0.041(3) 0.026(2) 0.069(4) -0.014(2) -0.005(3) 0.006(2)
C24 0.038(3) 0.048(3) 0.046(3) -0.017(2) -0.001(2) 0.008(2)
C25 0.039(3) 0.038(3) 0.042(2) -0.008(2) -0.006(2) 0.011(2)
N5 0.0284(19) 0.0209(18) 0.0377(18) -0.0018(15) -0.0043(15) 0.0049(15)
Na1 0.0206(11) 0.0206(11) 0.060(2) 0.000 0.000 0.000
P1 0.0575(12) 0.0575(12) 0.0616(17) 0.000 0.000 0.0147(16)
F1 0.064(3) 0.101(4) 0.110(3) -0.001(4) -0.010(3) 0.008(3)
F2 0.116(6) 0.090(5) 0.072(4) 0.000 0.000 0.005(5)
P2 0.080(2) 0.080(2) 0.101(3) 0.000 0.000 0.000

loop_
_atom_type_symbol
_atom_type_description
_atom_type_scat_dispersion_real
_atom_type_scat_dispersion_imag
_atom_type_scat_source
C C 0.0033 0.0016 'International Tables Vol C Tables 4.2.6.8 and 6.1.1.4'
H H 0.0000 0.0000 'International Tables Vol C Tables 4.2.6.8 and 6.1.1.4'
O O 0.0106 0.0060 'International Tables Vol C Tables 4.2.6.8 and 6.1.1.4'
N N 0.0061 0.0033 'International Tables Vol C Tables 4.2.6.8 and 6.1.1.4'
Ru Ru -1.2594 0.8363 'International Tables Vol C Tables 4.2.6.8 and 6.1.1.4'
P P 0.1023 0.0942 'International Tables Vol C Tables 4.2.6.8 and 6.1.1.4'
S S 0.1246 0.1234 'International Tables Vol C Tables 4.2.6.8 and 6.1.1.4'
F F 0.0171 0.0103 'International Tables Vol C Tables 4.2.6.8 and 6.1.1.4'
Na Na 0.0362 0.0249 'International Tables Vol C Tables 4.2.6.8 and 6.1.1.4'

loop_
_geom_angle_atom_site_label_1
_geom_angle_atom_site_label_2
_geom_angle_atom_site_label_3
_geom_angle
_geom_angle_site_symmetry_1
_geom_angle_site_symmetry_3
N2 Ru1 N3 78.1(2) . .
N2 Ru1 O3 174.72(18) . .
N3 Ru1 O3 96.57(16) . .
N2 Ru1 N4 96.39(19) . .
N3 Ru1 N4 168.04(16) . .
O3 Ru1 N4 88.77(15) . .
N2 Ru1 N5 92.80(16) . .
N3 Ru1 N5 91.86(16) . .
O3 Ru1 N5 87.16(14) . .
N4 Ru1 N5 77.68(16) . .
N2 Ru1 S1 88.02(12) . .
N3 Ru1 S1 89.18(13) . .
O3 Ru1 S1 92.11(9) . .
N4 Ru1 S1 101.34(12) . .
N5 Ru1 S1 178.79(11) . .
O2 S1 O1 112.2(2) . .
O2 S1 C1 103.1(2) . .
O1 S1 C1 102.9(2) . .
O2 S1 Ru1 112.36(15) . .
O1 S1 Ru1 114.53(17) . .
C1 S1 Ru1 110.63(15) . .
C3 O3 Ru1 135.2(3) . .
C3 O4 Na1 140.9(3) . .
C2 N1 H1 109.5 . .
C2 N1 H2 109.5 . .
H1 N1 H2 109.5 . .
C2 N1 H3 109.5 . .
H1 N1 H3 109.5 . .
H2 N1 H3 109.5 . .
C5 C1 C4 110.6(4) . .
C5 C1 C2 112.9(4) . .
C4 C1 C2 111.9(4) . .
C5 C1 S1 109.0(3) . .
C4 C1 S1 105.3(3) . .
C2 C1 S1 106.7(3) . .
N1 C2 C3 106.3(3) . .
N1 C2 C1 110.7(4) . .
C3 C2 C1 114.9(4) . .
N1 C2 H4 108.3 . .
C3 C2 H4 108.3 . .
C1 C2 H4 108.3 . .
O4 C3 O3 124.4(4) . .
O4 C3 C2 116.2(4) . .
O3 C3 C2 119.4(4) . .
C1 C4 H5 109.5 . .
C1 C4 H6 109.5 . .
H5 C4 H6 109.5 . .
C1 C4 H7 109.5 . .
H5 C4 H7 109.5 . .
H6 C4 H7 109.5 . .
C1 C5 H8 109.5 . .
C1 C5 H9 109.5 . .
H8 C5 H9 109.5 . .
C1 C5 H10 109.5 . .
H8 C5 H10 109.5 . .
H9 C5 H10 109.5 . .
C6 N2 C10 117.4(5) . .
C6 N2 Ru1 126.2(4) . .
C10 N2 Ru1 116.4(4) . .
N2 C6 C7 126.5(8) . .
N2 C6 H11 116.8 . .
C7 C6 H11 116.8 . .
C6 C7 C8 113.2(8) . .
C6 C7 H12 123.4 . .
C8 C7 H12 123.4 . .
C9 C8 C7 121.6(7) . .
C9 C8 H13 119.2 . .
C7 C8 H13 119.2 . .
C8 C9 C10 120.4(9) . .
C8 C9 H14 119.8 . .
C10 C9 H14 119.8 . .
N2 C10 C9 121.1(7) . .
N2 C10 C11 114.0(5) . .
C9 C10 C11 124.9(7) . .
N3 C11 C12 118.5(7) . .
N3 C11 C10 115.6(5) . .
C12 C11 C10 125.8(6) . .
C13 C12 C11 120.9(7) . .
C13 C12 H15 119.6 . .
C11 C12 H15 119.6 . .
C12 C13 C14 118.4(7) . .
C12 C13 H16 120.8 . .
C14 C13 H16 120.8 . .
C15 C14 C13 120.2(9) . .
C15 C14 H17 119.9 . .
C13 C14 H17 119.9 . .
C14 C15 N3 122.3(7) . .
C14 C15 H18 118.8 . .
N3 C15 H18 118.8 . .
C11 N3 C15 119.5(5) . .
C11 N3 Ru1 115.4(4) . .
C15 N3 Ru1 125.1(4) . .
C16 N4 C20 119.3(5) . .
C16 N4 Ru1 125.7(4) . .
C20 N4 Ru1 114.9(3) . .
N4 C16 C17 122.1(6) . .
N4 C16 H19 118.9 . .
C17 C16 H19 118.9 . .
C18 C17 C16 119.6(6) . .
C18 C17 H20 120.2 . .
C16 C17 H20 120.2 . .
C17 C18 C19 119.1(6) . .
C17 C18 H21 120.4 . .
C19 C18 H21 120.4 . .
C20 C19 C18 118.9(6) . .
C20 C19 H22 120.6 . .
C18 C19 H22 120.6 . .
N4 C20 C19 121.0(5) . .
N4 C20 C21 116.7(4) . .
C19 C20 C21 122.3(5) . .
N5 C21 C22 119.9(5) . .
N5 C21 C20 116.4(4) . .
C22 C21 C20 123.7(5) . .
C23 C22 C21 119.4(5) . .
C23 C22 H23 120.3 . .
C21 C22 H23 120.3 . .
C24 C23 C22 119.4(5) . .
C24 C23 H24 120.3 . .
C22 C23 H24 120.3 . .
C23 C24 C25 118.7(5) . .
C23 C24 H25 120.6 . .
C25 C24 H25 120.6 . .
N5 C25 C24 123.3(5) . .
N5 C25 H26 118.3 . .
C24 C25 H26 118.3 . .
C25 N5 C21 119.1(4) . .
C25 N5 Ru1 126.6(3) . .
C21 N5 Ru1 114.2(3) . .
O4 Na1 O4 170.7(3) . 2
O4 Na1 O4 89.62(2) . 7
O4 Na1 O4 89.62(2) 2 7
O4 Na1 O4 89.62(2) . 8
O4 Na1 O4 89.62(2) 2 8
O4 Na1 O4 170.7(3) 7 8
O4 Na1 O7 85.33(15) . .
O4 Na1 O7 85.33(15) 2 .
O4 Na1 O7 85.33(15) 7 .
O4 Na1 O7 85.33(15) 8 .
O4 Na1 F3 86.2(7) . 8
O4 Na1 F3 102.5(7) 2 8
O4 Na1 F3 73.6(4) 7 8
O4 Na1 F3 115.6(4) 8 8
O7 Na1 F3 157.3(3) . 8
O4 Na1 F3 73.6(4) . 2
O4 Na1 F3 115.6(4) 2 2
O4 Na1 F3 102.5(7) 7 2
O4 Na1 F3 86.2(7) 8 2
O7 Na1 F3 157.3(3) . 2
F3 Na1 F3 31.7(4) 8 2
O4 Na1 F3 115.6(4) . .
O4 Na1 F3 73.6(4) 2 .
O4 Na1 F3 86.2(7) 7 .
O4 Na1 F3 102.5(7) 8 .
O7 Na1 F3 157.3(3) . .
F3 Na1 F3 31.7(4) 8 .
F3 Na1 F3 45.4(6) 2 .
O4 Na1 F3 102.5(7) . 7
O4 Na1 F3 86.2(7) 2 7
O4 Na1 F3 115.6(4) 7 7
O4 Na1 F3 73.6(4) 8 7
O7 Na1 F3 157.3(3) . 7
F3 Na1 F3 45.4(6) 8 7
F3 Na1 F3 31.7(4) 2 7
F3 Na1 F3 31.7(4) . 7
F2 P1 F2 180.0 . 13
F2 P1 F1 91.3(2) . 2_655
F2 P1 F1 88.7(2) 13 2_655
F2 P1 F1 88.7(2) . 14_545
F2 P1 F1 91.3(2) 13 14_545
F1 P1 F1 88.3(5) 2_655 14_545
F2 P1 F1 91.3(2) . .
F2 P1 F1 88.7(2) 13 .
F1 P1 F1 177.5(5) 2_655 .
F1 P1 F1 91.8(5) 14_545 .
F2 P1 F1 88.7(2) . 13
F2 P1 F1 91.3(2) 13 13
F1 P1 F1 91.8(5) 2_655 13
F1 P1 F1 177.5(5) 14_545 13
F1 P1 F1 88.3(5) . 13
F5 P2 F5 89.995(11) 7 2
F5 P2 F5 89.995(12) 7 .
F5 P2 F5 178.9(11) 2 .
F5 P2 F5 178.9(11) 7 8
F5 P2 F5 89.995(12) 2 8
F5 P2 F5 89.995(11) . 8
F5 P2 F4 55.6(7) 7 7
F5 P2 F4 87.9(15) 2 7
F5 P2 F4 91.2(14) . 7
F5 P2 F4 123.3(10) 8 7
F5 P2 F4 87.9(15) 7 .
F5 P2 F4 123.3(10) 2 .
F5 P2 F4 55.6(7) . .
F5 P2 F4 91.2(14) 8 .
F4 P2 F4 46.5(9) 7 .
F5 P2 F4 91.2(14) 7 2
F5 P2 F4 55.6(7) 2 2
F5 P2 F4 123.3(10) . 2
F5 P2 F4 87.9(15) 8 2
F4 P2 F4 46.5(9) 7 2
F4 P2 F4 67.9(14) . 2
F5 P2 F4 123.3(10) 7 8
F5 P2 F4 91.2(14) 2 8
F5 P2 F4 87.9(15) . 8
F5 P2 F4 55.6(7) 8 8
F4 P2 F4 67.9(14) 7 8
F4 P2 F4 46.5(9) . 8
F4 P2 F4 46.5(9) 2 8
F5 P2 F3 48.9(8) 7 8
F5 P2 F3 88.1(13) 2 8
F5 P2 F3 92.7(13) . 8
F5 P2 F3 132.2(11) 8 8
F4 P2 F3 104.3(10) 7 8
F4 P2 F3 128.5(16) . 8
F4 P2 F3 128.0(16) 2 8
F4 P2 F3 172.2(12) 8 8
F5 P2 F3 92.7(13) 7 .
F5 P2 F3 48.9(8) 2 .
F5 P2 F3 132.2(11) . .
F5 P2 F3 88.1(13) 8 .
F4 P2 F3 128.5(16) 7 .
F4 P2 F3 172.2(12) . .
F4 P2 F3 104.3(10) 2 .
F4 P2 F3 128.0(16) 8 .
F3 P2 F3 56.2(10) 8 .
F5 P2 F3 88.1(13) 7 2
F5 P2 F3 132.2(11) 2 2
F5 P2 F3 48.9(8) . 2
F5 P2 F3 92.7(13) 8 2
F4 P2 F3 128.0(16) 7 2
F4 P2 F3 104.3(10) . 2
F4 P2 F3 172.2(12) 2 2
F4 P2 F3 128.5(16) 8 2
F3 P2 F3 56.2(10) 8 2
F3 P2 F3 83.5(16) . 2
F5 P2 F3 132.2(11) 7 7
F5 P2 F3 92.7(13) 2 7
F5 P2 F3 88.1(13) . 7
F5 P2 F3 48.9(8) 8 7
F4 P2 F3 172.2(12) 7 7
F4 P2 F3 128.0(16) . 7
F4 P2 F3 128.5(16) 2 7
F4 P2 F3 104.3(10) 8 7
F3 P2 F3 83.5(16) 8 7
F3 P2 F3 56.2(10) . 7
F3 P2 F3 56.2(10) 2 7
P2 F3 Na1 115.6(11) . .
O5 C27 O6 94.3(10) . .
O5 C27 O6 93.8(10) 6 .
O5 C27 C26 131.7(11) . .
O5 C27 C26 111.3(8) 6 .
O6 C27 C26 132.6(7) . .
O5 C27 C27 48.7(8) . 6
O5 C27 C27 48.1(6) 6 6
O6 C27 C27 50.0(5) . 6
C26 C27 C27 154.1(11) . 6
C27 O5 C27 83.2(11) . 6
C27 O6 C27 80.0(11) 6 .

loop_
_geom_bond_atom_site_label_1
_geom_bond_atom_site_label_2
_geom_bond_distance
_geom_bond_site_symmetry_2
Ru1 N2 2.026(4) .
Ru1 N3 2.042(4) .
Ru1 O3 2.096(3) .
Ru1 N4 2.106(4) .
Ru1 N5 2.122(4) .
Ru1 S1 2.2652(11) .
S1 O2 1.478(4) .
S1 O1 1.482(4) .
S1 C1 1.871(5) .
O3 C3 1.255(6) .
O4 C3 1.248(5) .
O4 Na1 2.375(4) .
N1 C2 1.500(6) .
N1 H1 0.9100 .
N1 H2 0.9100 .
N1 H3 0.9100 .
C1 C5 1.518(7) .
C1 C4 1.530(7) .
C1 C2 1.553(6) .
C2 C3 1.546(7) .
C2 H4 1.0000 .
C4 H5 0.9800 .
C4 H6 0.9800 .
C4 H7 0.9800 .
C5 H8 0.9800 .
C5 H9 0.9800 .
C5 H10 0.9800 .
N2 C6 1.341(8) .
N2 C10 1.354(8) .
C6 C7 1.391(10) .
C6 H11 0.9500 .
C7 C8 1.441(16) .
C7 H12 0.9500 .
C8 C9 1.333(16) .
C8 H13 0.9500 .
C9 C10 1.394(9) .
C9 H14 0.9500 .
C10 C11 1.433(10) .
C11 N3 1.343(7) .
C11 C12 1.430(9) .
C12 C13 1.351(13) .
C12 H15 0.9500 .
C13 C14 1.370(13) .
C13 H16 0.9500 .
C14 C15 1.352(9) .
C14 H17 0.9500 .
C15 N3 1.354(8) .
C15 H18 0.9500 .
N4 C16 1.331(7) .
N4 C20 1.358(7) .
C16 C17 1.396(8) .
C16 H19 0.9500 .
C17 C18 1.354(12) .
C17 H20 0.9500 .
C18 C19 1.407(10) .
C18 H21 0.9500 .
C19 C20 1.392(8) .
C19 H22 0.9500 .
C20 C21 1.433(8) .
C21 N5 1.365(6) .
C21 C22 1.415(7) .
C22 C23 1.392(9) .
C22 H23 0.9500 .
C23 C24 1.368(9) .
C23 H24 0.9500 .
C24 C25 1.390(7) .
C24 H25 0.9500 .
C25 N5 1.330(7) .
C25 H26 0.9500 .
Na1 O4 2.375(4) 2
Na1 O4 2.375(4) 7
Na1 O4 2.375(4) 8
Na1 O7 2.412(15) .
Na1 F3 2.73(2) 8
Na1 F3 2.73(2) 2
Na1 F3 2.73(2) .
Na1 F3 2.73(2) 7
P1 F2 1.552(7) .
P1 F2 1.552(7) 13
P1 F1 1.570(5) 2_655
P1 F1 1.570(5) 14_545
P1 F1 1.570(5) .
P1 F1 1.570(5) 13
P2 F5 1.550(8) 7
P2 F5 1.550(8) 2
P2 F5 1.550(8) .
P2 F5 1.550(8) 8
P2 F4 1.579(9) 7
P2 F4 1.579(9) .
P2 F4 1.579(9) 2
P2 F4 1.579(9) 8
P2 F3 1.581(9) 8
P2 F3 1.581(9) .
P2 F3 1.581(9) 2
P2 F3 1.581(9) 7
C26 C27 1.471(8) .
C27 O5 1.411(9) .
C27 O5 1.424(19) 6
C27 O6 1.464(9) .
C27 C27 1.883(18) 6
O5 C27 1.424(19) 6
O6 C27 1.464(9) 6

loop_
_geom_hbond_atom_site_label_D
_geom_hbond_atom_site_label_H
_geom_hbond_atom_site_label_A
_geom_hbond_distance_DH
_geom_hbond_distance_HA
_geom_hbond_distance_DA
_geom_hbond_angle_DHA
_geom_hbond_site_symmetry_A
N1 H1 O4 0.91 2.04 2.876(6) 151.7 7

loop_
_geom_torsion_atom_site_label_1
_geom_torsion_atom_site_label_2
_geom_torsion_atom_site_label_3
_geom_torsion_atom_site_label_4
_geom_torsion
_geom_torsion_site_symmetry_1
_geom_torsion_site_symmetry_4
N2 Ru1 S1 O2 50.9(2) . .
N3 Ru1 S1 O2 -27.2(2) . .
O3 Ru1 S1 O2 -123.78(19) . .
N4 Ru1 S1 O2 147.0(2) . .
N2 Ru1 S1 O1 -78.7(2) . .
N3 Ru1 S1 O1 -156.9(2) . .
O3 Ru1 S1 O1 106.6(2) . .
N4 Ru1 S1 O1 17.4(2) . .
N2 Ru1 S1 C1 165.5(2) . .
N3 Ru1 S1 C1 87.4(2) . .
O3 Ru1 S1 C1 -9.18(19) . .
N4 Ru1 S1 C1 -98.3(2) . .
N3 Ru1 O3 C3 -108.6(4) . .
N4 Ru1 O3 C3 82.2(4) . .
N5 Ru1 O3 C3 159.9(4) . .
S1 Ru1 O3 C3 -19.1(4) . .
O2 S1 C1 C5 47.2(4) . .
O1 S1 C1 C5 164.1(3) . .
Ru1 S1 C1 C5 -73.1(3) . .
O2 S1 C1 C4 -71.5(4) . .
O1 S1 C1 C4 45.4(4) . .
Ru1 S1 C1 C4 168.2(3) . .
O2 S1 C1 C2 169.4(3) . .
O1 S1 C1 C2 -73.7(3) . .
Ru1 S1 C1 C2 49.1(3) . .
C5 C1 C2 N1 -77.6(5) . .
C4 C1 C2 N1 48.0(5) . .
S1 C1 C2 N1 162.7(3) . .
C5 C1 C2 C3 42.7(5) . .
C4 C1 C2 C3 168.3(4) . .
S1 C1 C2 C3 -77.0(4) . .
Na1 O4 C3 O3 -101.1(6) . .
Na1 O4 C3 C2 81.3(7) . .
Ru1 O3 C3 O4 -174.4(4) . .
Ru1 O3 C3 C2 3.1(6) . .
N1 C2 C3 O4 -7.1(5) . .
C1 C2 C3 O4 -129.8(4) . .
N1 C2 C3 O3 175.2(4) . .
C1 C2 C3 O3 52.5(6) . .
N3 Ru1 N2 C6 -177.6(5) . .
N4 Ru1 N2 C6 -8.3(5) . .
N5 Ru1 N2 C6 -86.2(5) . .
S1 Ru1 N2 C6 92.9(5) . .
N3 Ru1 N2 C10 5.9(4) . .
N4 Ru1 N2 C10 175.2(4) . .
N5 Ru1 N2 C10 97.3(4) . .
S1 Ru1 N2 C10 -83.6(4) . .
C10 N2 C6 C7 -0.4(9) . .
Ru1 N2 C6 C7 -176.9(6) . .
N2 C6 C7 C8 0.4(11) . .
C6 C7 C8 C9 -0.5(12) . .
C7 C8 C9 C10 0.7(13) . .
C6 N2 C10 C9 0.6(8) . .
Ru1 N2 C10 C9 177.4(5) . .
C6 N2 C10 C11 177.8(5) . .
Ru1 N2 C10 C11 -5.4(6) . .
C8 C9 C10 N2 -0.8(11) . .
C8 C9 C10 C11 -177.6(7) . .
N2 C10 C11 N3 0.6(7) . .
C9 C10 C11 N3 177.6(6) . .
N2 C10 C11 C12 -177.3(6) . .
C9 C10 C11 C12 -0.2(10) . .
N3 C11 C12 C13 0.5(11) . .
C10 C11 C12 C13 178.3(8) . .
C11 C12 C13 C14 -4.2(13) . .
C12 C13 C14 C15 4.2(14) . .
C13 C14 C15 N3 -0.5(12) . .
C12 C11 N3 C15 3.2(8) . .
C10 C11 N3 C15 -174.8(5) . .
C12 C11 N3 Ru1 -177.6(5) . .
C10 C11 N3 Ru1 4.4(6) . .
C14 C15 N3 C11 -3.3(9) . .
C14 C15 N3 Ru1 177.5(6) . .
N2 Ru1 N3 C11 -5.6(4) . .
O3 Ru1 N3 C11 174.6(4) . .
N4 Ru1 N3 C11 -69.3(10) . .
N5 Ru1 N3 C11 -98.0(4) . .
S1 Ru1 N3 C11 82.6(4) . .
N2 Ru1 N3 C15 173.6(5) . .
O3 Ru1 N3 C15 -6.2(5) . .
N4 Ru1 N3 C15 109.9(9) . .
N5 Ru1 N3 C15 81.2(5) . .
S1 Ru1 N3 C15 -98.2(5) . .
N2 Ru1 N4 C16 82.9(6) . .
N3 Ru1 N4 C16 144.9(9) . .
O3 Ru1 N4 C16 -98.2(6) . .
N5 Ru1 N4 C16 174.4(6) . .
S1 Ru1 N4 C16 -6.3(6) . .
N2 Ru1 N4 C20 -93.4(4) . .
N3 Ru1 N4 C20 -31.4(10) . .
O3 Ru1 N4 C20 85.5(4) . .
N5 Ru1 N4 C20 -1.9(3) . .
S1 Ru1 N4 C20 177.4(3) . .
C20 N4 C16 C17 -0.9(12) . .
Ru1 N4 C16 C17 -177.0(7) . .
N4 C16 C17 C18 0.6(15) . .
C16 C17 C18 C19 -1.5(15) . .
C17 C18 C19 C20 2.8(13) . .
C16 N4 C20 C19 2.2(9) . .
Ru1 N4 C20 C19 178.8(5) . .
C16 N4 C20 C21 -175.9(6) . .
Ru1 N4 C20 C21 0.7(6) . .
C18 C19 C20 N4 -3.2(10) . .
C18 C19 C20 C21 174.8(7) . .
N4 C20 C21 N5 1.9(6) . .
C19 C20 C21 N5 -176.2(5) . .
N4 C20 C21 C22 -179.1(5) . .
C19 C20 C21 C22 2.9(8) . .
N5 C21 C22 C23 -0.3(7) . .
C20 C21 C22 C23 -179.3(5) . .
C21 C22 C23 C24 -1.0(8) . .
C22 C23 C24 C25 2.7(8) . .
C23 C24 C25 N5 -3.2(9) . .
C24 C25 N5 C21 1.9(8) . .
C24 C25 N5 Ru1 -175.4(4) . .
C22 C21 N5 C25 -0.1(7) . .
C20 C21 N5 C25 179.0(5) . .
C22 C21 N5 Ru1 177.4(4) . .
C20 C21 N5 Ru1 -3.5(5) . .
N2 Ru1 N5 C25 -83.8(4) . .
N3 Ru1 N5 C25 -5.6(4) . .
O3 Ru1 N5 C25 90.9(4) . .
N4 Ru1 N5 C25 -179.8(4) . .
N2 Ru1 N5 C21 98.8(3) . .
N3 Ru1 N5 C21 177.0(3) . .
O3 Ru1 N5 C21 -86.5(3) . .
N4 Ru1 N5 C21 2.9(3) . .
C3 O4 Na1 O4 -43.0(6) . 7
C3 O4 Na1 O4 146.3(5) . 8
C3 O4 Na1 O7 -128.3(6) . .
C3 O4 Na1 F3 30.6(7) . 8
C3 O4 Na1 F3 60.2(9) . 2
C3 O4 Na1 F3 42.6(9) . .
C3 O4 Na1 F3 73.2(6) . 7
F5 P2 F3 Na1 -87.8(15) 7 .
F5 P2 F3 Na1 -175(3) 2 .
F5 P2 F3 Na1 5(3) . .
F5 P2 F3 Na1 93.0(15) 8 .
F4 P2 F3 Na1 -134.5(16) 7 .
F4 P2 F3 Na1 -179.7(18) 2 .
F4 P2 F3 Na1 134.9(14) 8 .
F3 P2 F3 Na1 -53.3(3) 8 .
F3 P2 F3 Na1 0.000(1) 2 .
F3 P2 F3 Na1 53.3(3) 7 .
O4 Na1 F3 P2 24.1(19) . .
O4 Na1 F3 P2 -157.5(18) 2 .
O4 Na1 F3 P2 111.8(17) 7 .
O4 Na1 F3 P2 -71.6(17) 8 .
O7 Na1 F3 P2 180.0 . .
F3 Na1 F3 P2 47.31(6) 8 .
F3 Na1 F3 P2 0.000(1) 2 .
F3 Na1 F3 P2 -47.31(6) 7 .
O5 C27 O5 C27 -68.6(11) 6 6
O6 C27 O5 C27 22.4(7) . 6
C26 C27 O5 C27 -145.1(16) . 6
O5 C27 O6 C27 -21.9(6) . 6
O5 C27 O6 C27 21.7(6) 6 6
C26 C27 O6 C27 145.4(16) . 6
